data_2241956
loop_
_publ_author_name
'Kwon, Eunjin'
'Park, Ki-Min'
'Park, Hyunjin'
'Kim, Tae Ho'

_publ_section_title
;
 Crystal structure of oxamyl
;
_journal_issue 12
_journal_name_full 'Acta Crystallographica Section E'
_journal_page_first 1816
_journal_page_last 1818
_journal_paper_doi 10.1107/S2056989016018168
_journal_volume 72
_journal_year 2016
_chemical_formula_moiety 'C7 H13 N3 O3 S'
_chemical_formula_sum 'C7 H13 N3 O3 S'
_chemical_formula_weight 219.26
_chemical_name_systematic
;
(<i>Z</i>)-[(Dimethylcarbamoyl)(methylsulfanyl)methylidene]amino
<i>N</i>-methylcarbamate
;
_space_group_crystal_system orthorhombic
_space_group_IT_number 29
_space_group_name_Hall 'P 2c -2ac'
_space_group_name_H-M_alt 'P c a 21'
_symmetry_space_group_name_Hall 'P 2c -2ac'
_symmetry_space_group_name_H-M 'P c a 21'
_atom_sites_solution_hydrogens geom
_audit_creation_method SHELXL-2014/7
_cell_angle_alpha 90
_cell_angle_beta 90
_cell_angle_gamma 90
_cell_formula_units_Z 8
_cell_length_a 8.3367(4)
_cell_length_b 10.7752(5)
_cell_length_c 24.1016(12)
_cell_measurement_reflns_used 6335
_cell_measurement_temperature 173(2)
_cell_measurement_theta_max 27.76
_cell_measurement_theta_min 2.54
_cell_volume 2165.04(18)
_computing_cell_refinement
;
SAINT (Bruker, 2014)
;
_computing_data_collection
;
APEX2 (Bruker, 2014)
;
_computing_data_reduction
;
SAINT (Bruker, 2014)
;
_computing_molecular_graphics
;
DIAMOND (Brandenburg, 2010)
;
_computing_publication_material
;
SHELXTL (Sheldrick, 2008) and publCIF (Westrip, 2010)
;
_computing_structure_refinement
;
SHELXL2014 (Sheldrick, 2015)
;
_computing_structure_solution
;
SHELXS97 (Sheldrick, 2008)
;
_diffrn_ambient_temperature 173(2)
_diffrn_measured_fraction_theta_full 1.000
_diffrn_measured_fraction_theta_max 0.998
_diffrn_measurement_device_type 'Bruker APEXII CCD'
_diffrn_measurement_method '\f and \w scans'
_diffrn_radiation_type MoK\a
_diffrn_radiation_wavelength 0.71073
_diffrn_reflns_av_R_equivalents 0.0346
_diffrn_reflns_limit_h_max 11
_diffrn_reflns_limit_h_min -11
_diffrn_reflns_limit_k_max 14
_diffrn_reflns_limit_k_min -14
_diffrn_reflns_limit_l_max 31
_diffrn_reflns_limit_l_min -32
_diffrn_reflns_number 19300
_diffrn_reflns_theta_full 25.242
_diffrn_reflns_theta_max 28.303
_diffrn_reflns_theta_min 1.690
_exptl_absorpt_coefficient_mu 0.287
_exptl_absorpt_correction_T_max 0.7457
_exptl_absorpt_correction_T_min 0.6645
_exptl_absorpt_correction_type multi-scan
_exptl_absorpt_process_details
;
(SADABS; Bruker, 2014)
;
_exptl_crystal_colour colourless
_exptl_crystal_density_diffrn 1.345
_exptl_crystal_description plate
_exptl_crystal_F_000 928
_exptl_crystal_size_max 0.500
_exptl_crystal_size_mid 0.140
_exptl_crystal_size_min 0.110
_refine_diff_density_max 0.208
_refine_diff_density_min -0.229
_refine_ls_abs_structure_details
;
Refined as an inversion twin
;
_refine_ls_abs_structure_Flack 0.16(9)
_refine_ls_extinction_method none
_refine_ls_goodness_of_fit_ref 1.035
_refine_ls_hydrogen_treatment constr
_refine_ls_matrix_type full
_refine_ls_number_parameters 262
_refine_ls_number_reflns 5238
_refine_ls_number_restraints 1
_refine_ls_restrained_S_all 1.035
_refine_ls_R_factor_all 0.0430
_refine_ls_R_factor_gt 0.0369
_refine_ls_shift/su_max 0.000
_refine_ls_shift/su_mean 0.000
_refine_ls_structure_factor_coef Fsqd
_refine_ls_weighting_details 'w=1/[\s^2^(Fo^2^)+(0.0432P)^2^+0.3998P] where P=(Fo^2^+2Fc^2^)/3'
_refine_ls_weighting_scheme calc
_refine_ls_wR_factor_gt 0.0862
_refine_ls_wR_factor_ref 0.0898
_reflns_number_gt 4655
_reflns_number_total 5238
_reflns_threshold_expression 'I > 2\s(I)'
_cod_data_source_file sj5514sup1.cif
_cod_data_source_block I
_cod_database_code 2241956
_shelx_space_group_comment
;
The symmetry employed for this shelxl refinement is uniquely defined
by the following loop, which should always be used as a source of
symmetry information in preference to the above space-group names.
They are only intended as comments.
;
_shelx_estimated_absorpt_t_min 0.870
_shelx_estimated_absorpt_t_max 0.969

loop_
_space_group_symop_operation_xyz
'x, y, z'
'-x, -y, z+1/2'
'x+1/2, -y, z'
'-x+1/2, y, z+1/2'

loop_
_atom_site_type_symbol
_atom_site_label
_atom_site_fract_x
_atom_site_fract_y
_atom_site_fract_z
_atom_site_U_iso_or_equiv
_atom_site_adp_type
_atom_site_calc_flag
_atom_site_occupancy
S S1 0.55678(10) 0.32807(7) 0.87717(3) 0.0373(2) Uani d 1
S S2 0.97239(10) 0.16264(7) 0.54545(3) 0.0376(2) Uani d 1
O O1 0.8636(3) 0.13823(18) 0.74085(9) 0.0308(5) Uani d 1
O O2 0.6589(2) 0.17413(17) 0.79576(8) 0.0270(4) Uani d 1
O O3 0.2966(3) 0.0966(2) 0.91570(10) 0.0431(6) Uani d 1
O O4 1.2851(3) 0.36802(18) 0.67471(9) 0.0307(5) Uani d 1
O O5 1.0771(3) 0.32628(17) 0.62210(9) 0.0282(5) Uani d 1
O O6 0.7167(3) 0.3997(2) 0.50123(10) 0.0403(6) Uani d 1
N N1 0.6479(3) 0.0112(2) 0.73350(10) 0.0290(5) Uani d 1
H H1N 0.5497 -0.0037 0.7451 0.035 Uiso calc 1
N N2 0.5009(3) 0.1328(2) 0.81132(10) 0.0272(5) Uani d 1
N N3 0.1571(3) 0.2143(2) 0.85463(10) 0.0303(6) Uani d 1
N N4 1.0729(3) 0.4993(2) 0.67852(10) 0.0287(5) Uani d 1
H H4N 0.9764 0.5151 0.6655 0.034 Uiso calc 1
N N5 0.9217(3) 0.3683(2) 0.60490(10) 0.0261(5) Uani d 1
N N6 0.5764(3) 0.2808(2) 0.56227(10) 0.0291(6) Uani d 1
C C1 0.7188(4) -0.0672(3) 0.69115(14) 0.0348(7) Uani d 1
H H1A 0.7844 -0.0164 0.6662 0.052 Uiso calc 1
H H1B 0.6335 -0.1079 0.6699 0.052 Uiso calc 1
H H1C 0.7863 -0.1304 0.7088 0.052 Uiso calc 1
C C2 0.7298(4) 0.1050(2) 0.75477(12) 0.0244(6) Uani d 1
C C3 0.4493(4) 0.2044(3) 0.84969(11) 0.0242(6) Uani d 1
C C4 0.4197(5) 0.3917(4) 0.92805(16) 0.0481(10) Uani d 1
H H4A 0.3255 0.4260 0.9091 0.072 Uiso calc 1
H H4B 0.4736 0.4576 0.9490 0.072 Uiso calc 1
H H4C 0.3858 0.3259 0.9536 0.072 Uiso calc 1
C C5 0.2909(3) 0.1659(3) 0.87589(13) 0.0271(6) Uani d 1
C C6 0.0028(4) 0.1835(4) 0.88024(16) 0.0398(8) Uani d 1
H H6A 0.0171 0.1138 0.9059 0.060 Uiso calc 1
H H6B -0.0742 0.1604 0.8513 0.060 Uiso calc 1
H H6C -0.0376 0.2557 0.9007 0.060 Uiso calc 1
C C7 0.1526(4) 0.3046(3) 0.80973(14) 0.0372(7) Uani d 1
H H7A 0.1188 0.3853 0.8243 0.056 Uiso calc 1
H H7B 0.0764 0.2770 0.7813 0.056 Uiso calc 1
H H7C 0.2597 0.3122 0.7933 0.056 Uiso calc 1
C C8 1.1426(4) 0.5816(3) 0.71943(13) 0.0348(7) Uani d 1
H H8A 1.1834 0.5326 0.7507 0.052 Uiso calc 1
H H8B 1.0607 0.6396 0.7327 0.052 Uiso calc 1
H H8C 1.2311 0.6281 0.7026 0.052 Uiso calc 1
C C9 1.1516(4) 0.4014(2) 0.66055(11) 0.0242(6) Uani d 1
C C10 0.8681(4) 0.2936(2) 0.56845(11) 0.0240(6) Uani d 1
C C11 0.8379(5) 0.0982(3) 0.49430(15) 0.0462(9) Uani d 1
H H11A 0.7431 0.0641 0.5129 0.069 Uiso calc 1
H H11B 0.8928 0.0320 0.4739 0.069 Uiso calc 1
H H11C 0.8049 0.1635 0.4684 0.069 Uiso calc 1
C C12 0.7109(4) 0.3295(2) 0.54159(13) 0.0267(6) Uani d 1
C C13 0.5720(4) 0.1938(3) 0.60790(14) 0.0366(7) Uani d 1
H H13A 0.5364 0.1126 0.5944 0.055 Uiso calc 1
H H13B 0.4972 0.2238 0.6363 0.055 Uiso calc 1
H H13C 0.6795 0.1861 0.6240 0.055 Uiso calc 1
C C14 0.4231(4) 0.3106(4) 0.53622(15) 0.0420(8) Uani d 1
H H14A 0.4301 0.3922 0.5184 0.063 Uiso calc 1
H H14B 0.3386 0.3120 0.5645 0.063 Uiso calc 1
H H14C 0.3976 0.2476 0.5083 0.063 Uiso calc 1

loop_
_atom_site_aniso_label
_atom_site_aniso_U_11
_atom_site_aniso_U_22
_atom_site_aniso_U_33
_atom_site_aniso_U_12
_atom_site_aniso_U_13
_atom_site_aniso_U_23
S1 0.0356(4) 0.0368(4) 0.0393(4) -0.0072(3) 0.0091(4) -0.0137(4)
S2 0.0352(4) 0.0330(4) 0.0447(5) 0.0083(3) -0.0103(4) -0.0155(4)
O1 0.0210(10) 0.0284(10) 0.0428(12) -0.0018(9) 0.0060(9) -0.0027(9)
O2 0.0212(10) 0.0271(10) 0.0325(11) -0.0017(8) 0.0047(9) -0.0055(8)
O3 0.0392(14) 0.0478(13) 0.0423(13) 0.0036(11) 0.0085(11) 0.0196(11)
O4 0.0246(11) 0.0275(10) 0.0401(12) -0.0007(9) -0.0058(10) 0.0029(9)
O5 0.0211(10) 0.0257(10) 0.0379(12) 0.0023(8) -0.0061(9) -0.0072(9)
O6 0.0342(13) 0.0476(12) 0.0393(12) 0.0008(11) -0.0035(10) 0.0185(11)
N1 0.0227(12) 0.0282(11) 0.0360(13) -0.0003(10) 0.0061(10) -0.0077(10)
N2 0.0233(13) 0.0265(12) 0.0318(13) -0.0011(11) 0.0054(11) 0.0001(10)
N3 0.0269(13) 0.0338(13) 0.0303(13) -0.0022(11) 0.0031(11) 0.0026(10)
N4 0.0259(12) 0.0261(11) 0.0343(12) 0.0015(10) -0.0078(10) -0.0065(10)
N5 0.0204(12) 0.0268(11) 0.0310(13) 0.0025(10) -0.0039(10) -0.0028(10)
N6 0.0242(13) 0.0338(12) 0.0293(13) -0.0019(10) -0.0014(10) -0.0019(10)
C1 0.0351(17) 0.0295(15) 0.0398(17) 0.0018(13) 0.0061(14) -0.0103(12)
C2 0.0232(15) 0.0219(12) 0.0281(14) 0.0057(11) 0.0031(12) 0.0023(11)
C3 0.0265(15) 0.0235(13) 0.0225(13) 0.0020(12) 0.0005(11) 0.0021(11)
C4 0.047(2) 0.052(2) 0.045(2) 0.0018(18) 0.0094(18) -0.0225(17)
C5 0.0276(15) 0.0256(13) 0.0282(14) -0.0014(11) 0.0051(13) -0.0014(12)
C6 0.0255(15) 0.055(2) 0.0388(17) -0.0041(15) 0.0053(16) -0.0005(16)
C7 0.0364(18) 0.0385(17) 0.0368(17) 0.0014(14) -0.0027(15) 0.0072(14)
C8 0.0439(19) 0.0293(14) 0.0311(15) -0.0019(14) -0.0055(14) -0.0050(12)
C9 0.0236(14) 0.0225(13) 0.0266(13) -0.0036(11) -0.0002(12) 0.0020(11)
C10 0.0262(15) 0.0210(12) 0.0249(13) 0.0001(12) 0.0008(11) 0.0001(11)
C11 0.048(2) 0.0461(19) 0.045(2) 0.0003(17) -0.0105(17) -0.0213(16)
C12 0.0277(15) 0.0253(12) 0.0271(14) 0.0005(11) -0.0025(13) -0.0024(12)
C13 0.0346(18) 0.0368(16) 0.0383(18) -0.0050(14) 0.0050(14) 0.0040(14)
C14 0.0240(15) 0.057(2) 0.045(2) 0.0030(15) -0.0041(15) 0.0001(16)

loop_
_atom_type_symbol
_atom_type_description
_atom_type_scat_dispersion_real
_atom_type_scat_dispersion_imag
_atom_type_scat_source
C C 0.0033 0.0016 'International Tables Vol C Tables 4.2.6.8 and 6.1.1.4'
H H 0.0000 0.0000 'International Tables Vol C Tables 4.2.6.8 and 6.1.1.4'
N N 0.0061 0.0033 'International Tables Vol C Tables 4.2.6.8 and 6.1.1.4'
O O 0.0106 0.0060 'International Tables Vol C Tables 4.2.6.8 and 6.1.1.4'
S S 0.1246 0.1234 'International Tables Vol C Tables 4.2.6.8 and 6.1.1.4'

loop_
_geom_angle_atom_site_label_1
_geom_angle_atom_site_label_2
_geom_angle_atom_site_label_3
_geom_angle
C3 S1 C4 102.89(16)
C10 S2 C11 102.61(16)
C2 O2 N2 114.5(2)
C9 O5 N5 114.6(2)
C2 N1 C1 120.5(2)
C2 N1 H1N 119.8
C1 N1 H1N 119.8
C3 N2 O2 108.1(2)
C5 N3 C7 124.6(3)
C5 N3 C6 118.9(3)
C7 N3 C6 116.3(3)
C9 N4 C8 121.0(3)
C9 N4 H4N 119.5
C8 N4 H4N 119.5
C10 N5 O5 108.5(2)
C12 N6 C13 124.1(3)
C12 N6 C14 119.2(3)
C13 N6 C14 116.6(3)
N1 C1 H1A 109.5
N1 C1 H1B 109.5
H1A C1 H1B 109.5
N1 C1 H1C 109.5
H1A C1 H1C 109.5
H1B C1 H1C 109.5
O1 C2 N1 126.2(3)
O1 C2 O2 115.7(2)
N1 C2 O2 118.1(3)
N2 C3 C5 115.3(2)
N2 C3 S1 124.4(2)
C5 C3 S1 119.9(2)
S1 C4 H4A 109.5
S1 C4 H4B 109.5
H4A C4 H4B 109.5
S1 C4 H4C 109.5
H4A C4 H4C 109.5
H4B C4 H4C 109.5
O3 C5 N3 125.1(3)
O3 C5 C3 117.4(3)
N3 C5 C3 117.4(3)
N3 C6 H6A 109.5
N3 C6 H6B 109.5
H6A C6 H6B 109.5
N3 C6 H6C 109.5
H6A C6 H6C 109.5
H6B C6 H6C 109.5
N3 C7 H7A 109.5
N3 C7 H7B 109.5
H7A C7 H7B 109.5
N3 C7 H7C 109.5
H7A C7 H7C 109.5
H7B C7 H7C 109.5
N4 C8 H8A 109.5
N4 C8 H8B 109.5
H8A C8 H8B 109.5
N4 C8 H8C 109.5
H8A C8 H8C 109.5
H8B C8 H8C 109.5
O4 C9 N4 126.9(3)
O4 C9 O5 115.2(2)
N4 C9 O5 117.9(3)
N5 C10 C12 116.0(2)
N5 C10 S2 123.7(2)
C12 C10 S2 120.1(2)
S2 C11 H11A 109.5
S2 C11 H11B 109.5
H11A C11 H11B 109.5
S2 C11 H11C 109.5
H11A C11 H11C 109.5
H11B C11 H11C 109.5
O6 C12 N6 124.7(3)
O6 C12 C10 117.4(3)
N6 C12 C10 117.9(3)
N6 C13 H13A 109.5
N6 C13 H13B 109.5
H13A C13 H13B 109.5
N6 C13 H13C 109.5
H13A C13 H13C 109.5
H13B C13 H13C 109.5
N6 C14 H14A 109.5
N6 C14 H14B 109.5
H14A C14 H14B 109.5
N6 C14 H14C 109.5
H14A C14 H14C 109.5
H14B C14 H14C 109.5

loop_
_geom_bond_atom_site_label_1
_geom_bond_atom_site_label_2
_geom_bond_distance
S1 C3 1.737(3)
S1 C4 1.811(3)
S2 C10 1.748(3)
S2 C11 1.805(3)
O1 C2 1.218(4)
O2 C2 1.371(3)
O2 N2 1.440(3)
O3 C5 1.216(4)
O4 C9 1.219(4)
O5 C9 1.378(3)
O5 N5 1.434(3)
O6 C12 1.233(4)
N1 C2 1.323(4)
N1 C1 1.451(4)
N1 H1N 0.8800
N2 C3 1.279(4)
N3 C5 1.334(4)
N3 C7 1.455(4)
N3 C6 1.464(4)
N4 C9 1.315(4)
N4 C8 1.448(4)
N4 H4N 0.8800
N5 C10 1.272(4)
N6 C12 1.334(4)
N6 C13 1.445(4)
N6 C14 1.460(4)
C1 H1A 0.9800
C1 H1B 0.9800
C1 H1C 0.9800
C3 C5 1.521(4)
C4 H4A 0.9800
C4 H4B 0.9800
C4 H4C 0.9800
C6 H6A 0.9800
C6 H6B 0.9800
C6 H6C 0.9800
C7 H7A 0.9800
C7 H7B 0.9800
C7 H7C 0.9800
C8 H8A 0.9800
C8 H8B 0.9800
C8 H8C 0.9800
C10 C12 1.512(4)
C11 H11A 0.9800
C11 H11B 0.9800
C11 H11C 0.9800
C13 H13A 0.9800
C13 H13B 0.9800
C13 H13C 0.9800
C14 H14A 0.9800
C14 H14B 0.9800
C14 H14C 0.9800

loop_
_geom_hbond_atom_site_label_D
_geom_hbond_atom_site_label_H
_geom_hbond_atom_site_label_A
_geom_hbond_site_symmetry_A
_geom_hbond_distance_DH
_geom_hbond_distance_HA
_geom_hbond_distance_DA
_geom_hbond_angle_DHA
N1 H1N O1 3_455 0.88 2.13 2.871(3) 142.0
N4 H4N O4 3_465 0.88 2.04 2.794(3) 142.4
C4 H4B O6 2_665 0.98 2.54 3.075(4) 114.0
C6 H6B O2 1_455 0.98 2.60 3.518(4) 155.8
C7 H7B O1 1_455 0.98 2.52 3.431(4) 155.2
C11 H11B O3 2_654 0.98 2.53 3.042(4) 112.7
C13 H13B O4 1_455 0.98 2.53 3.440(4) 154.5
C14 H14B O5 1_455 0.98 2.59 3.554(4) 168.1

loop_
_geom_torsion_atom_site_label_1
_geom_torsion_atom_site_label_2
_geom_torsion_atom_site_label_3
_geom_torsion_atom_site_label_4
_geom_torsion
C2 O2 N2 C3 179.8(2)
C9 O5 N5 C10 178.1(2)
C1 N1 C2 O1 3.0(5)
C1 N1 C2 O2 -178.2(3)
N2 O2 C2 O1 179.9(2)
N2 O2 C2 N1 1.0(3)
O2 N2 C3 C5 -173.4(2)
O2 N2 C3 S1 -0.5(3)
C4 S1 C3 N2 179.3(3)
C4 S1 C3 C5 -8.0(3)
C7 N3 C5 O3 175.0(3)
C6 N3 C5 O3 -0.1(5)
C7 N3 C5 C3 -2.4(4)
C6 N3 C5 C3 -177.5(3)
N2 C3 C5 O3 89.3(3)
S1 C3 C5 O3 -84.0(3)
N2 C3 C5 N3 -93.1(3)
S1 C3 C5 N3 93.6(3)
C8 N4 C9 O4 0.0(5)
C8 N4 C9 O5 179.2(2)
N5 O5 C9 O4 -178.6(2)
N5 O5 C9 N4 2.1(3)
O5 N5 C10 C12 -174.7(2)
O5 N5 C10 S2 0.4(3)
C11 S2 C10 N5 -179.2(3)
C11 S2 C10 C12 -4.2(3)
C13 N6 C12 O6 176.8(3)
C14 N6 C12 O6 0.1(4)
C13 N6 C12 C10 -1.4(4)
C14 N6 C12 C10 -178.1(3)
N5 C10 C12 O6 85.8(3)
S2 C10 C12 O6 -89.5(3)
N5 C10 C12 N6 -95.9(3)
S2 C10 C12 N6 88.8(3)

_cod_database_fobs_code 2241956
